data_2236286
loop_
_publ_author_name
'Gao, Xing-Jun'
'Jin, Shou-Wen'
'Huang, Yan-Fei'
'Zhou, Yong'
'Zhou, Ying-Ping'

_publ_section_title
;
 6-Bromo-1,3-benzothiazol-2-amine
;
_journal_coeditor_code HB6956
_journal_issue 10
_journal_name_full 'Acta Crystallographica Section E'
_journal_page_first o3016
_journal_paper_doi 10.1107/S1600536812040123
_journal_volume 68
_journal_year 2012
_chemical_formula_iupac 'C7 H5 Br N2 S'
_chemical_formula_moiety 'C7 H5 Br N2 S'
_chemical_formula_sum 'C7 H5 Br N2 S'
_chemical_formula_weight 229.10
_chemical_name_systematic
;
6-Bromo-1,3-benzothiazol-2-amine
;
_space_group_IT_number 33
_symmetry_cell_setting orthorhombic
_symmetry_space_group_name_Hall 'P 2c -2n'
_symmetry_space_group_name_H-M 'P n a 21'
_atom_sites_solution_hydrogens geom
_atom_sites_solution_primary direct
_atom_sites_solution_secondary difmap
_audit_creation_method SHELXL97
_cell_angle_alpha 90.00
_cell_angle_beta 90.00
_cell_angle_gamma 90.00
_cell_formula_units_Z 4
_cell_length_a 8.6268(7)
_cell_length_b 22.487(2)
_cell_length_c 4.0585(3)
_cell_measurement_reflns_used 868
_cell_measurement_temperature 298(2)
_cell_measurement_theta_max 21.41
_cell_measurement_theta_min 3.62
_cell_volume 787.31(11)
_computing_cell_refinement 'SAINT (Bruker, 2002)'
_computing_data_collection 'SMART (Bruker, 2002)'
_computing_data_reduction 'SAINT (Bruker, 2002)'
_computing_molecular_graphics 'SHELXTL (Sheldrick, 2008)'
_computing_publication_material 'SHELXTL (Sheldrick, 2008)'
_computing_structure_refinement 'SHELXL97 (Sheldrick, 2008)'
_computing_structure_solution 'SHELXS97 (Sheldrick, 2008)'
_diffrn_ambient_temperature 298(2)
_diffrn_measured_fraction_theta_full 0.990
_diffrn_measured_fraction_theta_max 0.990
_diffrn_measurement_device_type 'Bruker SMART CCD'
_diffrn_measurement_method \w
_diffrn_radiation_monochromator graphite
_diffrn_radiation_source 'fine-focus sealed tube'
_diffrn_radiation_type MoK\a
_diffrn_radiation_wavelength 0.71073
_diffrn_reflns_av_R_equivalents 0.0872
_diffrn_reflns_av_sigmaI/netI 0.0914
_diffrn_reflns_limit_h_max 10
_diffrn_reflns_limit_h_min -6
_diffrn_reflns_limit_k_max 26
_diffrn_reflns_limit_k_min -26
_diffrn_reflns_limit_l_max 4
_diffrn_reflns_limit_l_min -4
_diffrn_reflns_number 3645
_diffrn_reflns_theta_full 25.01
_diffrn_reflns_theta_max 25.01
_diffrn_reflns_theta_min 2.53
_exptl_absorpt_coefficient_mu 5.413
_exptl_absorpt_correction_T_max 0.421
_exptl_absorpt_correction_T_min 0.215
_exptl_absorpt_correction_type multi-scan
_exptl_absorpt_process_details '(SADABS; Bruker, 2002)'
_exptl_crystal_colour colourless
_exptl_crystal_density_diffrn 1.933
_exptl_crystal_density_method 'not measured'
_exptl_crystal_description block
_exptl_crystal_F_000 448
_exptl_crystal_size_max 0.31
_exptl_crystal_size_mid 0.25
_exptl_crystal_size_min 0.16
_refine_diff_density_max 1.131
_refine_diff_density_min -0.740
_refine_ls_abs_structure_details 'Flack (1983), <b>with how many Friedel pairs?</b>'
_refine_ls_abs_structure_Flack 0.42(9)
_refine_ls_extinction_method none
_refine_ls_goodness_of_fit_ref 1.066
_refine_ls_hydrogen_treatment constr
_refine_ls_matrix_type full
_refine_ls_number_parameters 100
_refine_ls_number_reflns 1340
_refine_ls_number_restraints 1
_refine_ls_restrained_S_all 1.065
_refine_ls_R_factor_all 0.1404
_refine_ls_R_factor_gt 0.0953
_refine_ls_shift/su_max 0.001
_refine_ls_shift/su_mean 0.000
_refine_ls_structure_factor_coef Fsqd
_refine_ls_weighting_details 'calc w = 1/[\s^2^(Fo^2^)+(0.0670P)^2^+14.6225P] where P=(Fo^2^+2Fc^2^)/3'
_refine_ls_weighting_scheme calc
_refine_ls_wR_factor_gt 0.2108
_refine_ls_wR_factor_ref 0.2455
_reflns_number_gt 929
_reflns_number_total 1340
_reflns_threshold_expression I>2\s(I)
_cod_data_source_file hb6956.cif
_cod_data_source_block I
_cod_original_cell_volume 787.30(11)
_cod_database_code 2236286
_cod_database_fobs_code 2236286

loop_
_symmetry_equiv_pos_as_xyz
'x, y, z'
'-x, -y, z+1/2'
'x+1/2, -y+1/2, z'
'-x+1/2, y+1/2, z+1/2'

loop_
_atom_site_type_symbol
_atom_site_label
_atom_site_fract_x
_atom_site_fract_y
_atom_site_fract_z
_atom_site_U_iso_or_equiv
_atom_site_adp_type
_atom_site_calc_flag
_atom_site_refinement_flags
_atom_site_occupancy
_atom_site_symmetry_multiplicity
Br Br1 1.2451(2) 0.69710(7) 0.3819(16) 0.0745(8) Uani d . 1 1
S S1 0.6334(4) 0.65747(14) 0.8676(16) 0.0407(9) Uani d . 1 1
N N2 0.4231(13) 0.5675(5) 0.884(6) 0.051(3) Uani d . 1 1
H H2A 0.3952 0.5318 0.8379 0.061 Uiso calc R 1 1
H H2B 0.3608 0.5908 0.9878 0.061 Uiso calc R 1 1
C C7 0.9282(17) 0.5595(6) 0.404(6) 0.044(4) Uani d . 1 1
H H7 0.9250 0.5204 0.3294 0.052 Uiso calc R 1 1
C C6 1.0594(18) 0.5939(6) 0.352(6) 0.043(4) Uani d . 1 1
H H6 1.1456 0.5786 0.2435 0.052 Uiso calc R 1 1
N N1 0.6666(18) 0.5508(6) 0.627(4) 0.047(4) Uani d . 1 1
C C1 0.5630(19) 0.5869(7) 0.795(4) 0.046(5) Uani d . 1 1
C C2 0.802(2) 0.5836(7) 0.568(4) 0.042(4) Uani d . 1 1
C C4 0.933(2) 0.6779(7) 0.634(5) 0.046(4) Uani d . 1 1
H H4 0.9364 0.7170 0.7084 0.055 Uiso calc R 1 1
C C3 0.804(2) 0.6421(8) 0.682(4) 0.045(4) Uani d . 1 1
C C5 1.057(2) 0.6520(7) 0.469(4) 0.052(5) Uani d . 1 1

loop_
_atom_site_aniso_label
_atom_site_aniso_U_11
_atom_site_aniso_U_22
_atom_site_aniso_U_33
_atom_site_aniso_U_12
_atom_site_aniso_U_13
_atom_site_aniso_U_23
Br1 0.0513(10) 0.0510(9) 0.1212(18) -0.0117(8) 0.005(2) 0.005(2)
S1 0.0394(18) 0.0344(16) 0.048(2) -0.0010(15) 0.006(3) 0.015(3)
N2 0.041(7) 0.041(6) 0.071(10) -0.005(5) -0.012(15) -0.004(11)
C7 0.045(8) 0.033(7) 0.053(11) 0.000(6) 0.007(13) -0.012(11)
C6 0.052(9) 0.038(7) 0.040(10) -0.002(6) 0.014(14) -0.007(11)
N1 0.054(9) 0.040(7) 0.047(9) -0.001(7) 0.010(8) -0.006(7)
C1 0.043(9) 0.037(8) 0.059(15) -0.007(7) 0.000(9) -0.009(8)
C2 0.047(10) 0.038(9) 0.041(10) -0.005(8) 0.011(8) -0.004(8)
C4 0.052(11) 0.035(8) 0.051(11) 0.002(8) 0.005(9) -0.008(8)
C3 0.050(11) 0.044(9) 0.040(10) -0.004(8) 0.005(8) -0.001(8)
C5 0.051(10) 0.044(9) 0.060(16) -0.001(8) 0.004(9) 0.002(8)

loop_
_atom_type_symbol
_atom_type_description
_atom_type_scat_dispersion_real
_atom_type_scat_dispersion_imag
_atom_type_scat_source
C C 0.0033 0.0016 'International Tables Vol C Tables 4.2.6.8 and 6.1.1.4'
H H 0.0000 0.0000 'International Tables Vol C Tables 4.2.6.8 and 6.1.1.4'
N N 0.0061 0.0033 'International Tables Vol C Tables 4.2.6.8 and 6.1.1.4'
S S 0.1246 0.1234 'International Tables Vol C Tables 4.2.6.8 and 6.1.1.4'
Br Br -0.2901 2.4595 'International Tables Vol C Tables 4.2.6.8 and 6.1.1.4'

loop_
_geom_angle_atom_site_label_1
_geom_angle_atom_site_label_2
_geom_angle_atom_site_label_3
_geom_angle
C3 S1 C1 92.4(9)
C1 N2 H2A 120.0
C1 N2 H2B 120.0
H2A N2 H2B 120.0
C6 C7 C2 119.7(14)
C6 C7 H7 120.1
C2 C7 H7 120.1
C7 C6 C5 117.5(15)
C7 C6 H6 121.2
C5 C6 H6 121.2
C1 N1 C2 108.1(14)
N2 C1 N1 121.7(14)
N2 C1 S1 125.0(13)
N1 C1 S1 113.3(12)
C7 C2 C3 121.1(16)
C7 C2 N1 122.0(15)
C3 C2 N1 116.9(16)
C3 C4 C5 116.3(15)
C3 C4 H4 121.8
C5 C4 H4 121.8
C4 C3 C2 120.7(17)
C4 C3 S1 130.0(14)
C2 C3 S1 109.2(14)
C6 C5 C4 124.6(16)
C6 C5 Br1 114.7(13)
C4 C5 Br1 120.7(12)

loop_
_geom_bond_atom_site_label_1
_geom_bond_atom_site_label_2
_geom_bond_distance
Br1 C5 1.944(18)
S1 C3 1.686(19)
S1 C1 1.725(16)
N2 C1 1.33(2)
N2 H2A 0.8600
N2 H2B 0.8600
C7 C6 1.39(2)
C7 C2 1.39(2)
C7 H7 0.9300
C6 C5 1.39(2)
C6 H6 0.9300
N1 C1 1.39(2)
N1 C2 1.40(2)
C2 C3 1.39(2)
C4 C3 1.39(3)
C4 C5 1.39(2)
C4 H4 0.9300

loop_
_geom_hbond_atom_site_label_D
_geom_hbond_atom_site_label_H
_geom_hbond_atom_site_label_A
_geom_hbond_site_symmetry_A
_geom_hbond_distance_DH
_geom_hbond_distance_HA
_geom_hbond_distance_DA
_geom_hbond_angle_DHA
N2 H2B Br1 1_456 0.86 3.04 3.864(17) 160
N2 H2A N1 2_665 0.86 2.26 2.94(2) 136
C4 H4 Br1 3_465 0.93 2.87 3.402(17) 118

loop_
_geom_torsion_atom_site_label_1
_geom_torsion_atom_site_label_2
_geom_torsion_atom_site_label_3
_geom_torsion_atom_site_label_4
_geom_torsion
C2 C7 C6 C5 0(3)
C2 N1 C1 N2 179.8(19)
C2 N1 C1 S1 0.3(18)
C3 S1 C1 N2 -179.9(18)
C3 S1 C1 N1 -0.4(15)
C6 C7 C2 C3 0(3)
C6 C7 C2 N1 -179.9(19)
C1 N1 C2 C7 180(2)
C1 N1 C2 C3 0(2)
C5 C4 C3 C2 0(3)
C5 C4 C3 S1 -179.7(15)
C7 C2 C3 C4 0(3)
N1 C2 C3 C4 -180.0(17)
C7 C2 C3 S1 179.8(17)
N1 C2 C3 S1 0(2)
C1 S1 C3 C4 -180(2)
C1 S1 C3 C2 0.4(15)
C7 C6 C5 C4 0(3)
C7 C6 C5 Br1 -179.5(15)
C3 C4 C5 C6 0(3)
C3 C4 C5 Br1 179.6(14)

loop_
_cod_related_entry_id
_cod_related_entry_database
_cod_related_entry_code
1 ChemSpider 76795
